data_2102306
loop_
_publ_author_name
'Carter, Kay L.'
'Siddiquee, Tasneem A.'
'Murphy, Kristen L.'
'Bennett, Dennis W.'

_publ_section_title
;
 The surprisingly elusive crystal structure of sodium metabisulfite
;
_journal_issue 2
_journal_name_full 'Acta Crystallographica Section B'
_journal_page_first 155
_journal_page_last 162
_journal_paper_doi 10.1107/S0108768104003325
_journal_volume 60
_journal_year 2004
_chemical_formula_moiety 'Na2 O5 S2'
_chemical_formula_sum 'Na2 O5 S2'
_chemical_formula_weight 190.1
_space_group_IT_number 14
_symmetry_cell_setting monoclinic
_symmetry_space_group_name_Hall '-P 2yn'
_symmetry_space_group_name_H-M 'P 1 21/n 1'
_audit_creation_method 'WinGX routine CIF_UPDATE'
_cell_angle_alpha 90
_cell_angle_beta 95.310(10)
_cell_angle_gamma 90
_cell_formula_units_Z 8
_cell_length_a 9.0600(10)
_cell_length_b 5.4470(10)
_cell_length_c 21.560(2)
_cell_measurement_reflns_used 49
_cell_measurement_temperature 153(2)
_cell_measurement_theta_max 13.05
_cell_measurement_theta_min 4.5
_cell_volume 1059.4(2)
_computing_cell_refinement 'Bruker Xscans'
_computing_data_collection 'Bruker Xscans'
_computing_data_reduction 'Bruker Xscans'
_computing_molecular_graphics 'Ortep-3 for Windows (Farrugia, 1997)'
_computing_publication_material 'WinGX publication routines (Farrugia, 1999)'
_computing_structure_refinement 'SHELXL-97 (Sheldrick, 1997)'
_computing_structure_solution 'SIR97 (Altomare A., et al., 1999)'
_diffrn_ambient_temperature 153(2)
_diffrn_measured_fraction_theta_full 0.997
_diffrn_measured_fraction_theta_max 0.997
_diffrn_measurement_device_type 'Bruker P4'
_diffrn_measurement_method \w-2\theta
_diffrn_radiation_type MoK\a
_diffrn_radiation_wavelength 0.71073
_diffrn_reflns_av_R_equivalents 0.0491
_diffrn_reflns_limit_h_max 11
_diffrn_reflns_limit_h_min -11
_diffrn_reflns_limit_k_max 7
_diffrn_reflns_limit_k_min -6
_diffrn_reflns_limit_l_max 28
_diffrn_reflns_limit_l_min -28
_diffrn_reflns_number 4568
_diffrn_reflns_theta_full 27.49
_diffrn_reflns_theta_max 27.49
_diffrn_reflns_theta_min 2.37
_diffrn_standards_decay_% 6.4
_exptl_absorpt_coefficient_mu 1.101
_exptl_absorpt_correction_T_max 0.609
_exptl_absorpt_correction_T_min 0.6044
_exptl_absorpt_correction_type cylinder
_exptl_absorpt_process_details
;
        Interpolation using  Int.Tab. Vol. C (1992) p. 523,Tab. 6.3.3.3
        for values of muR in the range 0-2.5, and Int.Tab. Vol.II (1959)
        p.302; Table 5.3.6 B for muR in the range 2.6-10.0.
The interpolation procedure of C.W.Dwiggins Jr (Acta Cryst.(1975)
        A31,146-148) is used with some modification.
;
_exptl_crystal_colour colorless
_exptl_crystal_density_diffrn 2.384
_exptl_crystal_density_meas 2.35
_exptl_crystal_density_method flotation
_exptl_crystal_description 'rectangular solid'
_exptl_crystal_F_000 752
_exptl_crystal_size_max 0.3
_exptl_crystal_size_mid 0.2
_exptl_crystal_size_min 0.2
_exptl_crystal_size_rad 0.25
_refine_diff_density_max 0.754
_refine_diff_density_min -0.782
_refine_ls_extinction_method none
_refine_ls_goodness_of_fit_ref 1.147
_refine_ls_hydrogen_treatment mixed
_refine_ls_matrix_type full
_refine_ls_number_parameters 163
_refine_ls_number_reflns 2419
_refine_ls_number_restraints 0
_refine_ls_restrained_S_all 1.147
_refine_ls_R_factor_gt 0.0405
_refine_ls_shift/su_max 0
_refine_ls_structure_factor_coef Fsqd
_refine_ls_weighting_details 'calc w=1/[\s^2^(Fo^2^)+(0.0260P)^2^+4.7418P] where P=(Fo^2^+2Fc^2^)/3'
_refine_ls_weighting_scheme calc
_refine_ls_wR_factor_ref 0.1148
_reflns_number_gt 2004
_reflns_number_total 2419
_reflns_threshold_expression >2sigma(I)
_cod_data_source_file bk0141.cif
_cod_data_source_block metabi-P21_n
_cod_database_code 2102306

loop_
_symmetry_equiv_pos_as_xyz
'x, y, z'
'-x+1/2, y+1/2, -z+1/2'
'-x, -y, -z'
'x-1/2, -y-1/2, z-1/2'

loop_
_atom_site_label
_atom_site_fract_x
_atom_site_fract_y
_atom_site_fract_z
_atom_site_U_iso_or_equiv
_atom_site_adp_type
_atom_site_calc_flag
_atom_site_occupancy
_atom_site_type_symbol
O22 0.3407(3) 0.3973(5) -0.02508(11) 0.0145(5) Uani d 1 O
O12 0.4024(3) 0.4958(4) -0.15472(11) 0.0151(5) Uani d 1 O
O11 0.2768(3) 0.1356(5) -0.20098(12) 0.0160(5) Uani d 1 O
O42 0.0893(3) 0.0364(5) 0.22490(12) 0.0146(5) Uani d 1 O
O33 0.2679(3) 0.3737(5) 0.11702(12) 0.0154(5) Uani d 1 O
O31 0.0378(3) 0.3270(5) 0.05235(12) 0.0173(5) Uani d 1 O
O32 0.1670(3) -0.0373(4) 0.09474(12) 0.0143(5) Uani d 1 O
O41 0.0659(3) 0.4800(5) 0.21246(13) 0.0190(6) Uani d 1 O
O21 0.3075(3) -0.0447(5) -0.04145(13) 0.0174(5) Uani d 1 O
O13 0.5095(3) 0.0871(5) -0.13824(13) 0.0171(5) Uani d 1 O
S3 0.13419(8) 0.22266(14) 0.10345(4) 0.00846(19) Uani d 1 S
S2 0.25679(9) 0.20387(15) -0.06309(4) 0.00992(19) Uani d 1 S
S1 0.37385(8) 0.23379(14) -0.14869(4) 0.00856(19) Uani d 1 S
S4 0.01132(9) 0.23741(14) 0.18763(4) 0.00987(19) Uani d 1 S
Na3 0.17253(15) 0.6831(3) 0.01558(6) 0.0119(3) Uani d 1 Na
Na2 0.51005(15) 0.7263(3) -0.06784(6) 0.0128(3) Uani d 1 Na
Na4 0.26714(15) -0.2658(2) 0.18526(6) 0.0129(3) Uani d 1 Na
Na1 0.42248(15) -0.2320(2) -0.23332(6) 0.0128(3) Uani d 1 Na

loop_
_atom_site_aniso_label
_atom_site_aniso_U_11
_atom_site_aniso_U_22
_atom_site_aniso_U_33
_atom_site_aniso_U_12
_atom_site_aniso_U_13
_atom_site_aniso_U_23
O22 0.0178(12) 0.0086(11) 0.0172(12) -0.0009(10) 0.0030(10) -0.0028(9)
O12 0.0258(13) 0.0050(11) 0.0149(12) -0.0037(10) 0.0043(10) 0.0025(9)
O11 0.0187(12) 0.0114(12) 0.0181(12) -0.0024(10) 0.0025(10) -0.0026(10)
O42 0.0174(12) 0.0089(11) 0.0178(12) 0.0008(9) 0.0036(9) 0.0033(9)
O33 0.0106(11) 0.0111(12) 0.0255(13) -0.0036(9) 0.0072(10) -0.0050(10)
O31 0.0176(12) 0.0142(12) 0.0198(13) 0.0006(10) 0.0007(10) 0.0078(10)
O32 0.0211(12) 0.0045(11) 0.0175(12) 0.0015(9) 0.0031(10) -0.0027(9)
O41 0.0243(13) 0.0055(11) 0.0293(14) -0.0030(10) 0.0141(11) -0.0064(10)
O21 0.0229(13) 0.0051(11) 0.0262(13) 0.0010(10) 0.0124(11) 0.0053(10)
O13 0.0129(11) 0.0154(13) 0.0239(13) 0.0047(10) 0.0069(10) 0.0052(10)
S3 0.0098(4) 0.0039(4) 0.0120(4) -0.0006(3) 0.0023(3) 0.0002(3)
S2 0.0102(4) 0.0054(4) 0.0148(4) 0.0003(3) 0.0042(3) -0.0002(3)
S1 0.0100(4) 0.0041(4) 0.0118(4) -0.0003(3) 0.0025(3) 0.0006(3)
S4 0.0106(4) 0.0051(4) 0.0145(4) -0.0003(3) 0.0043(3) 0.0001(3)
Na3 0.0136(6) 0.0060(6) 0.0167(7) -0.0011(5) 0.0037(5) -0.0009(5)
Na2 0.0136(6) 0.0091(6) 0.0157(7) 0.0022(5) 0.0022(5) 0.0001(5)
Na4 0.0150(6) 0.0073(6) 0.0166(7) -0.0007(5) 0.0022(5) 0.0008(5)
Na1 0.0165(6) 0.0060(6) 0.0166(7) -0.0004(5) 0.0049(5) 0.0021(5)

loop_
_atom_type_symbol
_atom_type_description
_atom_type_scat_dispersion_real
_atom_type_scat_dispersion_imag
_atom_type_scat_source
O O 0.0106 0.006 'International Tables Vol C Tables 4.2.6.8 and 6.1.1.4'
Na Na 0.0362 0.0249 'International Tables Vol C Tables 4.2.6.8 and 6.1.1.4'
S S 0.1246 0.1234 'International Tables Vol C Tables 4.2.6.8 and 6.1.1.4'

loop_
_geom_angle_atom_site_label_1
_geom_angle_atom_site_label_2
_geom_angle_atom_site_label_3
_geom_angle_site_symmetry_1
_geom_angle_site_symmetry_3
_geom_angle
S2 O22 Na3 . . 110.40(14)
S2 O22 Na2 . 3_665 118.43(14)
Na3 O22 Na2 . 3_665 101.78(10)
S2 O22 Na2 . . 125.49(14)
Na3 O22 Na2 . . 95.65(10)
Na2 O22 Na2 3_665 . 100.65(10)
S1 O12 Na1 . 1_565 137.08(16)
S1 O12 Na2 . . 120.51(14)
Na1 O12 Na2 1_565 . 100.78(10)
S1 O11 Na1 . 2_554 137.63(16)
S1 O11 Na1 . . 102.11(14)
Na1 O11 Na1 2_554 . 118.48(11)
S4 O42 Na1 . 4_556 114.40(14)
S4 O42 Na4 . 2 106.81(14)
Na1 O42 Na4 4_556 2 107.56(10)
S4 O42 Na4 . . 125.69(14)
Na1 O42 Na4 4_556 . 96.77(10)
Na4 O42 Na4 2 . 104.14(10)
S3 O33 Na2 . 3_665 119.28(14)
S3 O33 Na4 . 1_565 121.24(14)
Na2 O33 Na4 3_665 1_565 119.43(11)
S3 O33 Na3 . . 89.57(12)
Na2 O33 Na3 3_665 . 90.13(9)
Na4 O33 Na3 1_565 . 88.24(9)
S3 O31 Na3 . 3_565 151.42(17)
S3 O31 Na3 . . 105.70(14)
Na3 O31 Na3 3_565 . 102.74(10)
S3 O32 Na3 . 1_545 139.28(16)
S3 O32 Na4 . . 117.38(14)
Na3 O32 Na4 1_545 . 103.10(10)
S4 O41 Na1 . 4_566 122.00(15)
S4 O41 Na4 . 1_565 130.98(15)
Na1 O41 Na4 4_566 1_565 105.00(11)
S4 O41 Na4 . 2 89.79(13)
Na1 O41 Na4 4_566 2 99.82(11)
Na4 O41 Na4 1_565 2 95.62(10)
S2 O21 Na2 . 1_545 129.48(15)
S2 O21 Na3 . 1_545 125.38(15)
Na2 O21 Na3 1_545 1_545 104.49(11)
S1 O13 Na2 . 1_545 118.66(14)
S1 O13 Na4 . 3_655 114.67(14)
Na2 O13 Na4 1_545 3_655 126.23(11)
S1 O13 Na1 . . 92.95(13)
Na2 O13 Na1 1_545 . 86.54(9)
Na4 O13 Na1 3_655 . 97.41(10)
O31 S3 O32 . . 113.28(16)
O31 S3 O33 . . 110.93(15)
O32 S3 O33 . . 113.18(15)
O31 S3 S4 . . 107.09(11)
O32 S3 S4 . . 105.29(11)
O33 S3 S4 . . 106.48(11)
O31 S3 Na3 . . 48.15(11)
O32 S3 Na3 . . 130.69(11)
O33 S3 Na3 . . 62.88(11)
S4 S3 Na3 . . 123.35(4)
O31 S3 Na4 . . 150.27(12)
O32 S3 Na4 . . 39.83(11)
O33 S3 Na4 . . 95.17(11)
S4 S3 Na4 . . 77.37(4)
Na3 S3 Na4 . . 152.24(4)
O21 S2 O22 . . 109.96(15)
O21 S2 S1 . . 99.80(11)
O22 S2 S1 . . 98.39(10)
O21 S2 Na3 . . 130.39(11)
O22 S2 Na3 . . 43.94(10)
S1 S2 Na3 . . 122.00(4)
O21 S2 Na2 . 3_665 71.98(11)
O22 S2 Na2 . 3_665 38.68(10)
S1 S2 Na2 . 3_665 112.08(4)
Na3 S2 Na2 . 3_665 68.44(4)
O12 S1 O11 . . 112.78(15)
O12 S1 O13 . . 113.21(16)
O11 S1 O13 . . 110.74(16)
O12 S1 S2 . . 104.39(11)
O11 S1 S2 . . 108.33(11)
O13 S1 S2 . . 106.90(11)
O12 S1 Na1 . . 134.00(11)
O11 S1 Na1 . . 51.12(11)
O13 S1 Na1 . . 59.63(12)
S2 S1 Na1 . . 121.41(4)
O12 S1 Na2 . . 37.60(10)
O11 S1 Na2 . . 148.58(11)
O13 S1 Na2 . . 95.33(12)
S2 S1 Na2 . . 78.96(4)
Na1 S1 Na2 . . 150.27(4)
O41 S4 O42 . . 109.33(15)
O41 S4 S3 . . 98.68(11)
O42 S4 S3 . . 99.52(10)
O41 S4 Na4 . 2 62.81(12)
O42 S4 Na4 . 2 46.99(10)
S3 S4 Na4 . 2 111.91(4)
O41 S4 Na1 . 4_566 35.63(10)
O42 S4 Na1 . 4_566 116.24(11)
S3 S4 Na1 . 4_566 127.78(4)
Na4 S4 Na1 2 4_566 74.43(4)
O41 S4 Na1 . 4_556 128.88(12)
O42 S4 Na1 . 4_556 41.78(10)
S3 S4 Na1 . 4_556 123.05(4)
Na4 S4 Na1 2 4_556 74.14(4)
Na1 S4 Na1 4_566 4_556 108.76(5)
O32 Na3 O31 1_565 3_565 114.67(11)
O32 Na3 O21 1_565 1_565 91.07(10)
O31 Na3 O21 3_565 1_565 97.07(11)
O32 Na3 O22 1_565 . 139.59(11)
O31 Na3 O22 3_565 . 105.62(10)
O21 Na3 O22 1_565 . 80.73(9)
O32 Na3 O31 1_565 . 103.78(10)
O31 Na3 O31 3_565 . 77.26(10)
O21 Na3 O31 1_565 . 165.14(11)
O22 Na3 O31 . . 87.54(10)
O32 Na3 O33 1_565 . 81.16(9)
O31 Na3 O33 3_565 . 130.92(10)
O21 Na3 O33 1_565 . 130.20(10)
O22 Na3 O33 . . 74.78(9)
O31 Na3 O33 . . 53.66(8)
O32 Na3 S3 1_565 . 93.97(8)
O31 Na3 S3 3_565 . 103.38(8)
O21 Na3 S3 1_565 . 154.55(9)
O22 Na3 S3 . . 79.29(7)
O31 Na3 S3 . . 26.15(6)
O33 Na3 S3 . . 27.55(5)
O32 Na3 S2 1_565 . 161.29(9)
O31 Na3 S2 3_565 . 82.45(8)
O21 Na3 S2 1_565 . 94.33(8)
O22 Na3 S2 . . 25.66(6)
O31 Na3 S2 . . 71.45(7)
O33 Na3 S2 . . 81.67(6)
S3 Na3 S2 . . 73.79(4)
O32 Na3 Na4 1_565 1_565 39.69(7)
O31 Na3 Na4 3_565 1_565 137.55(9)
O21 Na3 Na4 1_565 1_565 112.84(9)
O22 Na3 Na4 . 1_565 108.29(8)
O31 Na3 Na4 . 1_565 79.44(7)
O33 Na3 Na4 . 1_565 41.66(6)
S3 Na3 Na4 . 1_565 59.82(3)
S2 Na3 Na4 . 1_565 122.35(5)
O32 Na3 Na2 1_565 . 113.34(8)
O31 Na3 Na2 3_565 . 111.51(8)
O21 Na3 Na2 1_565 . 37.67(7)
O22 Na3 Na2 . . 44.09(7)
O31 Na3 Na2 . . 131.62(8)
O33 Na3 Na2 . . 101.92(6)
S3 Na3 Na2 . . 118.74(5)
S2 Na3 Na2 . . 63.34(3)
Na4 Na3 Na2 1_565 . 110.54(5)
O32 Na3 Na3 1_565 3_565 114.54(9)
O31 Na3 Na3 3_565 3_565 40.24(7)
O21 Na3 Na3 1_565 3_565 135.74(10)
O22 Na3 Na3 . 3_565 97.92(8)
O31 Na3 Na3 . 3_565 37.02(6)
O33 Na3 Na3 . 3_565 90.67(7)
S3 Na3 Na3 . 3_565 63.14(4)
S2 Na3 Na3 . 3_565 73.03(4)
Na4 Na3 Na3 1_565 3_565 109.51(6)
Na2 Na3 Na3 . 3_565 131.77(6)
O32 Na3 Na2 1_565 3_665 103.99(8)
O31 Na3 Na2 3_565 3_665 138.61(9)
O21 Na3 Na2 1_565 3_665 96.42(8)
O22 Na3 Na2 . 3_665 39.17(7)
O31 Na3 Na2 . 3_665 79.80(7)
O33 Na3 Na2 . 3_665 40.48(5)
S3 Na3 Na2 . 3_665 58.16(3)
S2 Na3 Na2 . 3_665 57.61(3)
Na4 Na3 Na2 1_565 3_665 69.13(4)
Na2 Na3 Na2 . 3_665 62.33(4)
Na3 Na3 Na2 3_565 3_665 110.23(6)
O21 Na2 O12 1_565 . 101.48(11)
O21 Na2 O22 1_565 3_665 109.92(11)
O12 Na2 O22 . 3_665 131.54(10)
O21 Na2 O33 1_565 3_665 158.67(11)
O12 Na2 O33 . 3_665 80.42(10)
O22 Na2 O33 3_665 3_665 82.88(10)
O21 Na2 O13 1_565 1_565 76.64(9)
O12 Na2 O13 . 1_565 87.65(10)
O22 Na2 O13 3_665 1_565 134.39(11)
O33 Na2 O13 3_665 1_565 82.25(9)
O21 Na2 O22 1_565 . 77.14(9)
O12 Na2 O22 . . 72.67(9)
O22 Na2 O22 3_665 . 79.35(10)
O33 Na2 O22 3_665 . 123.01(10)
O13 Na2 O22 1_565 . 143.08(10)
O21 Na2 S1 1_565 . 107.04(8)
O12 Na2 S1 . . 21.89(6)
O22 Na2 S1 3_665 . 110.99(8)
O33 Na2 S1 3_665 . 82.73(7)
O13 Na2 S1 1_565 . 109.51(8)
O22 Na2 S1 . . 55.35(6)
O21 Na2 S2 1_565 3_665 100.42(9)
O12 Na2 S2 . 3_665 153.01(8)
O22 Na2 S2 3_665 3_665 22.89(6)
O33 Na2 S2 3_665 3_665 84.89(7)
O13 Na2 S2 1_565 3_665 112.74(8)
O22 Na2 S2 . 3_665 97.21(7)
S1 Na2 S2 . 3_665 133.68(5)
O21 Na2 Na1 1_565 1_565 95.86(8)
O12 Na2 Na1 . 1_565 38.44(6)
O22 Na2 Na1 3_665 1_565 154.21(8)
O33 Na2 Na1 3_665 1_565 72.25(7)
O13 Na2 Na1 1_565 1_565 49.80(7)
O22 Na2 Na1 . 1_565 108.33(7)
S1 Na2 Na1 . 1_565 59.98(3)
S2 Na2 Na1 3_665 1_565 152.21(5)
O21 Na2 Na3 1_565 . 37.84(7)
O12 Na2 Na3 . . 92.98(8)
O22 Na2 Na3 3_665 . 90.20(7)
O33 Na2 Na3 3_665 . 163.15(8)
O13 Na2 Na3 1_565 . 113.15(7)
O22 Na2 Na3 . . 40.26(6)
S1 Na2 Na3 . . 85.48(4)
S2 Na2 Na3 3_665 . 94.70(4)
Na1 Na2 Na3 1_565 . 111.78(5)
O21 Na2 Na3 1_565 3_665 148.00(9)
O12 Na2 Na3 . 3_665 99.80(8)
O22 Na2 Na3 3_665 3_665 39.04(7)
O33 Na2 Na3 3_665 3_665 49.39(7)
O13 Na2 Na3 1_565 3_665 128.00(8)
O22 Na2 Na3 . 3_665 86.79(7)
S1 Na2 Na3 . 3_665 85.15(4)
S2 Na2 Na3 3_665 3_665 53.94(3)
Na1 Na2 Na3 1_565 3_665 115.55(5)
Na3 Na2 Na3 . 3_665 117.67(4)
O21 Na2 Na2 1_565 3_665 93.65(8)
O12 Na2 Na2 . 3_665 102.42(8)
O22 Na2 Na2 3_665 3_665 41.36(7)
O33 Na2 Na2 3_665 3_665 106.78(9)
O13 Na2 Na2 1_565 3_665 167.33(9)
O22 Na2 Na2 . 3_665 37.99(6)
S1 Na2 Na2 . 3_665 80.91(5)
S2 Na2 Na2 3_665 3_665 60.49(4)
Na1 Na2 Na2 1_565 3_665 140.84(6)
Na3 Na2 Na2 . 3_665 59.27(4)
Na3 Na2 Na2 3_665 3_665 58.40(4)
O41 Na4 O32 1_545 . 104.88(11)
O41 Na4 O33 1_545 1_545 74.33(9)
O32 Na4 O33 . 1_545 87.11(10)
O41 Na4 O42 1_545 2_545 85.07(10)
O32 Na4 O42 . 2_545 170.03(10)
O33 Na4 O42 1_545 2_545 95.18(10)
O41 Na4 O42 1_545 . 76.66(9)
O32 Na4 O42 . . 74.49(9)
O33 Na4 O42 1_545 . 140.08(10)
O42 Na4 O42 2_545 . 109.05(7)
O41 Na4 O13 1_545 3_655 165.49(11)
O32 Na4 O13 . 3_655 74.57(9)
O33 Na4 O13 1_545 3_655 91.19(9)
O42 Na4 O13 2_545 3_655 95.66(9)
O42 Na4 O13 . 3_655 116.44(10)
O41 Na4 O41 1_545 2_545 115.87(8)
O32 Na4 O41 . 2_545 120.58(9)
O33 Na4 O41 1_545 2_545 143.04(10)
O42 Na4 O41 2_545 2_545 53.43(8)
O42 Na4 O41 . 2_545 75.11(9)
O13 Na4 O41 3_655 2_545 75.32(9)
O41 Na4 S4 1_545 2_545 102.76(8)
O32 Na4 S4 . 2_545 146.65(8)
O33 Na4 S4 1_545 2_545 118.36(8)
O42 Na4 S4 2_545 2_545 26.20(6)
O42 Na4 S4 . 2_545 94.32(7)
O13 Na4 S4 3_655 2_545 83.20(7)
O41 Na4 S4 2_545 2_545 27.40(5)
O41 Na4 S3 1_545 . 109.97(8)
O32 Na4 S3 . . 22.79(6)
O33 Na4 S3 1_545 . 109.89(8)
O42 Na4 S3 2_545 . 153.28(8)
O42 Na4 S3 . . 56.48(6)
O13 Na4 S3 3_655 . 75.32(7)
O41 Na4 S3 2_545 . 99.85(7)
S4 Na4 S3 2_545 . 127.16(5)
O41 Na4 Na3 1_545 1_545 94.97(8)
O32 Na4 Na3 . 1_545 37.22(6)
O33 Na4 Na3 1_545 1_545 50.10(7)
O42 Na4 Na3 2_545 1_545 143.06(8)
O42 Na4 Na3 . 1_545 106.84(7)
O13 Na4 Na3 3_655 1_545 75.74(7)
O41 Na4 Na3 2_545 1_545 148.21(7)
S4 Na4 Na3 2_545 1_545 155.08(5)
S3 Na4 Na3 . 1_545 59.95(3)
O41 Na4 Na1 1_545 4_556 36.38(7)
O32 Na4 Na1 . 4_556 96.54(8)
O33 Na4 Na1 1_545 4_556 109.23(7)
O42 Na4 Na1 2_545 4_556 91.87(7)
O42 Na4 Na1 . 4_556 41.21(6)
O13 Na4 Na1 3_655 4_556 157.51(8)
O41 Na4 Na1 2_545 4_556 92.54(7)
S4 Na4 Na1 2_545 4_556 94.71(4)
S3 Na4 Na1 . 4_556 88.54(4)
Na3 Na4 Na1 1_545 4_556 109.84(5)
O41 Na4 Na4 1_545 2 96.56(8)
O32 Na4 Na4 . 2 99.67(7)
O33 Na4 Na4 1_545 2 169.89(8)
O42 Na4 Na4 2_545 2 79.43(8)
O42 Na4 Na4 . 2 37.65(6)
O13 Na4 Na4 3_655 2 97.82(7)
O41 Na4 Na4 2_545 2 37.48(6)
S4 Na4 Na4 2_545 2 58.66(4)
S3 Na4 Na4 . 2 77.04(3)
Na3 Na4 Na4 1_545 2 136.85(5)
Na1 Na4 Na4 4_556 2 62.78(4)
O12 Na1 O41 1_545 4_665 149.59(12)
O12 Na1 O11 1_545 2_544 98.16(10)
O41 Na1 O11 4_665 2_544 108.89(11)
O12 Na1 O42 1_545 4_655 85.86(10)
O41 Na1 O42 4_665 4_655 79.66(10)
O11 Na1 O42 2_544 4_655 92.11(10)
O12 Na1 O11 1_545 . 103.36(10)
O41 Na1 O11 4_665 . 90.08(10)
O11 Na1 O11 2_544 . 91.03(8)
O42 Na1 O11 4_655 . 169.73(10)
O12 Na1 O13 1_545 . 83.88(9)
O41 Na1 O13 4_665 . 82.19(10)
O11 Na1 O13 2_544 . 144.19(10)
O42 Na1 O13 4_655 . 123.64(9)
O11 Na1 O13 . . 54.19(8)
O12 Na1 S1 1_545 . 93.88(8)
O41 Na1 S1 4_665 . 85.98(8)
O11 Na1 S1 2_544 . 117.38(8)
O42 Na1 S1 4_655 . 150.14(8)
O11 Na1 S1 . . 26.77(6)
O13 Na1 S1 . . 27.42(5)
O12 Na1 S4 1_545 4_665 161.94(9)
O41 Na1 S4 4_665 4_665 22.37(7)
O11 Na1 S4 2_544 4_665 98.71(8)
O42 Na1 S4 4_655 4_665 99.88(7)
O11 Na1 S4 . 4_665 69.97(7)
O13 Na1 S4 . 4_665 78.68(7)
S1 Na1 S4 . 4_665 72.59(4)
O12 Na1 S4 1_545 4_655 83.32(8)
O41 Na1 S4 4_665 4_655 93.33(8)
O11 Na1 S4 2_544 4_655 69.17(7)
O42 Na1 S4 4_655 4_655 23.82(6)
O11 Na1 S4 . 4_655 159.95(8)
O13 Na1 S4 . 4_655 145.87(7)
S1 Na1 S4 . 4_655 173.27(5)
S4 Na1 S4 4_665 4_655 108.76(5)
O12 Na1 Na2 1_545 1_545 40.79(7)
O41 Na1 Na2 4_665 1_545 117.56(9)
O11 Na1 Na2 2_544 1_545 132.80(8)
O42 Na1 Na2 4_655 1_545 103.52(8)
O11 Na1 Na2 . 1_545 81.32(7)
O13 Na1 Na2 . 1_545 43.66(6)
S1 Na1 Na2 . 1_545 60.64(4)
S4 Na1 Na2 4_665 1_545 121.25(5)
S4 Na1 Na2 4_655 1_545 114.16(5)
O12 Na1 Na4 1_545 4_655 118.59(9)
O41 Na1 Na4 4_665 4_655 38.62(7)
O11 Na1 Na4 2_544 4_655 110.67(8)
O42 Na1 Na4 4_655 4_655 42.02(7)
O11 Na1 Na4 . 4_655 127.89(8)
O13 Na1 Na4 . 4_655 99.13(7)
S1 Na1 Na4 . 4_655 116.12(5)
S4 Na1 Na4 4_665 4_655 60.49(3)
S4 Na1 Na4 4_655 4_655 60.61(3)
Na2 Na1 Na4 1_545 4_655 110.53(5)
O12 Na1 Na4 1_545 3_655 110.76(8)
O41 Na1 Na4 4_665 3_655 45.68(8)
O11 Na1 Na4 2_544 3_655 150.32(8)
O42 Na1 Na4 4_655 3_655 96.38(7)
O11 Na1 Na4 . 3_655 76.28(7)
O13 Na1 Na4 . 3_655 39.32(6)
S1 Na1 Na4 . 3_655 55.82(3)
S4 Na1 Na4 4_665 3_655 51.84(3)
S4 Na1 Na4 4_655 3_655 119.49(4)
Na2 Na1 Na4 1_545 3_655 72.43(4)
Na4 Na1 Na4 4_655 3_655 61.37(3)

loop_
_geom_bond_atom_site_label_1
_geom_bond_atom_site_label_2
_geom_bond_site_symmetry_2
_geom_bond_distance
O22 S2 . 1.498(3)
O22 Na3 . 2.400(3)
O22 Na2 3_665 2.407(3)
O22 Na2 . 2.584(3)
O12 S1 . 1.459(2)
O12 Na1 1_565 2.272(3)
O12 Na2 . 2.387(3)
O11 S1 . 1.465(3)
O11 Na1 2_554 2.305(3)
O11 Na1 . 2.531(3)
O42 S4 . 1.496(3)
O42 Na1 4_556 2.469(3)
O42 Na4 2 2.478(3)
O42 Na4 . 2.508(3)
O33 S3 . 1.472(2)
O33 Na2 3_665 2.421(3)
O33 Na4 1_565 2.454(3)
O33 Na3 . 2.832(3)
O31 S3 . 1.456(3)
O31 Na3 3_565 2.294(3)
O31 Na3 . 2.462(3)
O32 S3 . 1.463(2)
O32 Na3 1_545 2.291(3)
O32 Na4 . 2.419(3)
O41 S4 . 1.493(3)
O41 Na1 4_566 2.285(3)
O41 Na4 1_565 2.405(3)
O41 Na4 2 2.885(3)
O21 S2 . 1.491(3)
O21 Na2 1_545 2.333(3)
O21 Na3 1_545 2.342(3)
O13 S1 . 1.466(3)
O13 Na2 1_545 2.483(3)
O13 Na4 3_655 2.540(3)
O13 Na1 . 2.747(3)
S3 S4 . 2.2165(11)
S3 Na3 . 3.1815(16)
S3 Na4 . 3.3538(16)
S2 S1 . 2.2179(11)
S2 Na3 . 3.2425(16)
S2 Na2 3_665 3.3869(16)
S1 Na1 . 3.1794(16)
S1 Na2 . 3.3706(16)
S4 Na4 2 3.2437(16)
S4 Na1 4_566 3.3262(16)
S4 Na1 4_556 3.3744(16)
Na3 O32 1_565 2.291(3)
Na3 O31 3_565 2.294(3)
Na3 O21 1_565 2.342(3)
Na3 Na4 1_565 3.690(2)
Na3 Na2 . 3.6958(19)
Na3 Na3 3_565 3.717(3)
Na3 Na2 3_665 3.7302(19)
Na2 O21 1_565 2.333(3)
Na2 O22 3_665 2.407(3)
Na2 O33 3_665 2.421(3)
Na2 O13 1_565 2.483(3)
Na2 S2 3_665 3.3869(16)
Na2 Na1 1_565 3.590(2)
Na2 Na3 3_665 3.7302(19)
Na2 Na2 3_665 3.843(3)
Na4 O41 1_545 2.405(3)
Na4 O33 1_545 2.454(3)
Na4 O42 2_545 2.478(3)
Na4 O13 3_655 2.540(3)
Na4 O41 2_545 2.885(3)
Na4 S4 2_545 3.2437(16)
Na4 Na3 1_545 3.690(2)
Na4 Na1 4_556 3.7211(19)
Na4 Na4 2 3.933(2)
Na1 O12 1_545 2.272(3)
Na1 O41 4_665 2.285(3)
Na1 O11 2_544 2.305(3)
Na1 O42 4_655 2.469(3)
Na1 S4 4_665 3.3262(16)
Na1 S4 4_655 3.3744(16)
Na1 Na2 1_545 3.590(2)
Na1 Na4 4_655 3.7211(19)
Na1 Na4 3_655 3.974(2)
